data_2223987
loop_
_publ_author_name
'Yao, Li'
'Li, Wen-Juan'

_publ_section_title
;Dibenzoato-\k<i>O</i>;\k^2^<i>O</i>,<i>O</i>'-(6,6'-dimethyl-2,2'-bipyridine-\k^2^<i>N</i>,<i>N</i>')zinc(II)--benzoic
 acid (1/1)
;
_journal_coeditor_code RK2173
_journal_issue 11
_journal_name_full 'Acta Crystallographica Section E'
_journal_page_first m1408
_journal_paper_doi 10.1107/S1600536809042093
_journal_volume 65
_journal_year 2009
_chemical_formula_iupac '[Zn (C7 H5 O2)2 (C12 H12 N2)], C7 H6 O2'
_chemical_formula_moiety 'C26 H22 N2 O4 Zn, C7 H6 O2'
_chemical_formula_sum 'C33 H28 N2 O6 Zn'
_chemical_formula_weight 613.96
_chemical_name_systematic
;
Dibenzoato-\k<i>O</i>;\k^2^<i>O</i>,<i>O</i>'-(6,6'-dimethyl-2,2'-bipyridine-
\k^2^<i>N</i>,<i>N</i>')zinc(II)--benzoic acid (1/1)
;
_space_group_IT_number 2
_symmetry_cell_setting triclinic
_symmetry_space_group_name_Hall '-P 1'
_symmetry_space_group_name_H-M 'P -1'
_atom_sites_solution_hydrogens geom
_atom_sites_solution_primary direct
_atom_sites_solution_secondary difmap
_audit_creation_method SHELXL97
_cell_angle_alpha 96.631(11)
_cell_angle_beta 97.016(12)
_cell_angle_gamma 105.060(12)
_cell_formula_units_Z 2
_cell_length_a 9.974(6)
_cell_length_b 12.546(7)
_cell_length_c 12.798(8)
_cell_measurement_reflns_used 1683
_cell_measurement_temperature 296(2)
_cell_measurement_theta_max 27.815
_cell_measurement_theta_min 2.525
_cell_volume 1516.7(16)
_computing_cell_refinement 'SAINT (Bruker, 2005)'
_computing_data_collection 'APEX2  (Bruker, 2005)'
_computing_data_reduction 'SAINT (Bruker, 2005)'
_computing_molecular_graphics 'SHELXTL (Sheldrick, 2008)'
_computing_publication_material 'SHELXTL (Sheldrick, 2008)'
_computing_structure_refinement 'SHELXL97 (Sheldrick, 2008)'
_computing_structure_solution 'SHELXS97 (Sheldrick, 2008)'
_diffrn_ambient_temperature 296(2)
_diffrn_measured_fraction_theta_full 0.992
_diffrn_measured_fraction_theta_max 0.992
_diffrn_measurement_device_type 'Bruker APEXII CCD area-detector'
_diffrn_measurement_method '\f- and \w-scans'
_diffrn_radiation_monochromator graphite
_diffrn_radiation_source 'fine-focus sealed tube'
_diffrn_radiation_type MoK\a
_diffrn_radiation_wavelength 0.71073
_diffrn_reflns_av_R_equivalents 0.0463
_diffrn_reflns_av_sigmaI/netI 0.1089
_diffrn_reflns_limit_h_max 11
_diffrn_reflns_limit_h_min -10
_diffrn_reflns_limit_k_max 13
_diffrn_reflns_limit_k_min -14
_diffrn_reflns_limit_l_max 15
_diffrn_reflns_limit_l_min -15
_diffrn_reflns_number 8123
_diffrn_reflns_theta_full 25.00
_diffrn_reflns_theta_max 25.00
_diffrn_reflns_theta_min 1.62
_exptl_absorpt_coefficient_mu 0.856
_exptl_absorpt_correction_T_max 0.9042
_exptl_absorpt_correction_T_min 0.8752
_exptl_absorpt_correction_type multi-scan
_exptl_absorpt_process_details '(SADABS; Bruker, 2005)'
_exptl_crystal_colour colourless
_exptl_crystal_density_diffrn 1.344
_exptl_crystal_density_method 'not measured'
_exptl_crystal_description block
_exptl_crystal_F_000 636
_exptl_crystal_size_max 0.16
_exptl_crystal_size_mid 0.14
_exptl_crystal_size_min 0.12
_refine_diff_density_max 0.635
_refine_diff_density_min -0.642
_refine_ls_extinction_method none
_refine_ls_goodness_of_fit_ref 1.044
_refine_ls_hydrogen_treatment constr
_refine_ls_matrix_type full
_refine_ls_number_parameters 370
_refine_ls_number_reflns 5295
_refine_ls_number_restraints 14
_refine_ls_restrained_S_all 1.063
_refine_ls_R_factor_all 0.1229
_refine_ls_R_factor_gt 0.0649
_refine_ls_shift/su_max 0.000
_refine_ls_shift/su_mean 0.000
_refine_ls_structure_factor_coef Fsqd
_refine_ls_weighting_details 'calc w=1/[\s^2^(Fo^2^)+(0.0455P)^2^] where P=(Fo^2^+2Fc^2^)/3'
_refine_ls_weighting_scheme calc
_refine_ls_wR_factor_gt 0.1269
_refine_ls_wR_factor_ref 0.1364
_reflns_number_gt 2785
_reflns_number_total 5295
_reflns_threshold_expression >2\s(I)
_cod_data_source_file rk2173.cif
_cod_data_source_block I
_cod_database_code 2223987
_cod_database_fobs_code 2223987

loop_
_symmetry_equiv_pos_as_xyz
'x, y, z'
'-x, -y, -z'

loop_
_atom_site_type_symbol
_atom_site_label
_atom_site_fract_x
_atom_site_fract_y
_atom_site_fract_z
_atom_site_U_iso_or_equiv
_atom_site_adp_type
_atom_site_calc_flag
_atom_site_refinement_flags
_atom_site_occupancy
_atom_site_disorder_assembly
_atom_site_disorder_group
Zn Zn1 0.41555(6) 0.22239(5) 0.15235(4) 0.0561(2) Uani d U 1 . .
N N1 0.2722(4) 0.0734(3) 0.0835(3) 0.0509(10) Uani d . 1 . .
N N2 0.4792(4) 0.2028(3) 0.0057(3) 0.0461(10) Uani d . 1 . .
O O1 0.6236(4) 0.2621(4) 0.2360(3) 0.1060(12) Uani d U 1 . .
O O2 0.4751(4) 0.1472(3) 0.2994(3) 0.0945(13) Uani d U 1 . .
O O3 0.3506(4) 0.3454(3) 0.2070(3) 0.0708(10) Uani d . 1 . .
O O4 0.2026(4) 0.3185(3) 0.0566(2) 0.0672(10) Uani d . 1 . .
O O5 0.1962(4) 0.1688(3) 0.8042(3) 0.0760(11) Uani d . 1 . .
O O6 0.2806(4) 0.3497(3) 0.8688(3) 0.0717(10) Uani d . 1 . .
H H6 0.2520 0.3287 0.9225 0.108 Uiso calc R 1 . .
C C1 0.5999(8) 0.1987(7) 0.3044(5) 0.1025(12) Uani d U 1 . .
C C2 0.7122(5) 0.1859(4) 0.3773(3) 0.0997(13) Uani d GU 1 . .
C C3 0.8523(6) 0.2392(4) 0.3750(4) 0.128(3) Uani d G 1 . .
H H3 0.8755 0.2882 0.3265 0.153 Uiso calc R 1 . .
C C4 0.9579(4) 0.2192(5) 0.4450(5) 0.164(4) Uani d G 1 . .
H H4 1.0517 0.2549 0.4434 0.196 Uiso calc R 1 . .
C C5 0.9232(6) 0.1460(5) 0.5174(4) 0.172(5) Uani d G 1 . .
H H5 0.9938 0.1326 0.5642 0.206 Uiso calc R 1 . .
C C6 0.7831(7) 0.0926(4) 0.5197(4) 0.153(4) Uani d G 1 . .
H H6A 0.7599 0.0436 0.5681 0.183 Uiso calc R 1 . .
C C7 0.6775(5) 0.1126(4) 0.4497(4) 0.111(3) Uani d G 1 . .
H H7 0.5837 0.0769 0.4513 0.134 Uiso calc R 1 . .
C C8 0.2506(6) 0.3676(4) 0.1480(4) 0.0535(13) Uani d . 1 . .
C C9 0.1893(5) 0.4536(4) 0.1966(4) 0.0537(13) Uani d . 1 . .
C C10 0.2524(7) 0.5206(5) 0.2920(4) 0.0894(19) Uani d . 1 . .
H H10 0.3346 0.5114 0.3277 0.107 Uiso calc R 1 . .
C C11 0.1952(9) 0.6015(6) 0.3357(5) 0.116(2) Uani d . 1 . .
H H11 0.2383 0.6463 0.4003 0.139 Uiso calc R 1 . .
C C12 0.0740(9) 0.6148(6) 0.2822(7) 0.125(3) Uani d . 1 . .
H H12 0.0324 0.6668 0.3120 0.150 Uiso calc R 1 . .
C C13 0.0151(7) 0.5522(6) 0.1864(7) 0.117(3) Uani d . 1 . .
H H13 -0.0654 0.5631 0.1496 0.140 Uiso calc R 1 . .
C C14 0.0726(6) 0.4730(4) 0.1430(5) 0.0780(17) Uani d . 1 . .
H H14 0.0320 0.4318 0.0763 0.094 Uiso calc R 1 . .
C C15 0.2525(5) 0.2627(5) 0.7920(4) 0.0529(13) Uani d . 1 . .
C C16 0.2973(5) 0.2925(5) 0.6902(4) 0.0538(13) Uani d . 1 . .
C C17 0.3171(6) 0.3999(5) 0.6671(4) 0.0758(16) Uani d . 1 . .
H H17 0.3070 0.4564 0.7167 0.091 Uiso calc R 1 . .
C C18 0.3528(7) 0.4224(6) 0.5677(5) 0.097(2) Uani d . 1 . .
H H18 0.3660 0.4941 0.5508 0.116 Uiso calc R 1 . .
C C19 0.3684(7) 0.3383(7) 0.4953(5) 0.098(2) Uani d . 1 . .
H H19 0.3910 0.3533 0.4291 0.118 Uiso calc R 1 . .
C C20 0.3510(6) 0.2331(6) 0.5199(5) 0.0866(19) Uani d . 1 . .
H H20 0.3653 0.1771 0.4720 0.104 Uiso calc R 1 . .
C C21 0.3122(5) 0.2107(5) 0.6159(4) 0.0689(15) Uani d . 1 . .
H H21 0.2955 0.1380 0.6308 0.083 Uiso calc R 1 . .
C C22 0.1317(6) 0.0689(5) 0.2271(4) 0.0847(18) Uani d . 1 . .
H H22A 0.2067 0.0747 0.2840 0.127 Uiso calc R 1 . .
H H22B 0.0452 0.0241 0.2431 0.127 Uiso calc R 1 . .
H H22C 0.1232 0.1421 0.2192 0.127 Uiso calc R 1 . .
C C23 0.1631(6) 0.0156(5) 0.1256(4) 0.0633(15) Uani d . 1 . .
C C24 0.0820(6) -0.0880(5) 0.0732(6) 0.0798(18) Uani d . 1 . .
H H24 0.0049 -0.1267 0.1009 0.096 Uiso calc R 1 . .
C C25 0.1145(7) -0.1335(5) -0.0189(6) 0.087(2) Uani d . 1 . .
H H25 0.0622 -0.2045 -0.0524 0.105 Uiso calc R 1 . .
C C26 0.2243(6) -0.0747(4) -0.0621(4) 0.0719(16) Uani d . 1 . .
H H26 0.2461 -0.1040 -0.1259 0.086 Uiso calc R 1 . .
C C27 0.3021(5) 0.0296(4) -0.0087(4) 0.0482(12) Uani d . 1 . .
C C28 0.4195(5) 0.1021(4) -0.0519(4) 0.0471(12) Uani d . 1 . .
C C29 0.4627(6) 0.0693(5) -0.1451(4) 0.0648(15) Uani d . 1 . .
H H29 0.4218 -0.0020 -0.1832 0.078 Uiso calc R 1 . .
C C30 0.5682(7) 0.1441(6) -0.1813(4) 0.0785(17) Uani d . 1 . .
H H30 0.5997 0.1236 -0.2440 0.094 Uiso calc R 1 . .
C C31 0.6250(6) 0.2471(5) -0.1248(5) 0.0753(16) Uani d . 1 . .
H H31 0.6951 0.2982 -0.1492 0.090 Uiso calc R 1 . .
C C32 0.5798(6) 0.2774(4) -0.0311(4) 0.0601(14) Uani d . 1 . .
C C33 0.6386(6) 0.3902(4) 0.0338(5) 0.095(2) Uani d . 1 . .
H H33A 0.5630 0.4200 0.0507 0.142 Uiso calc R 1 . .
H H33B 0.6962 0.4388 -0.0060 0.142 Uiso calc R 1 . .
H H33C 0.6944 0.3846 0.0985 0.142 Uiso calc R 1 . .

loop_
_atom_site_aniso_label
_atom_site_aniso_U_11
_atom_site_aniso_U_22
_atom_site_aniso_U_33
_atom_site_aniso_U_12
_atom_site_aniso_U_13
_atom_site_aniso_U_23
Zn1 0.0556(4) 0.0578(4) 0.0511(4) 0.0185(3) -0.0002(3) -0.0035(3)
N1 0.040(2) 0.057(3) 0.053(3) 0.013(2) -0.002(2) 0.013(2)
N2 0.038(2) 0.046(3) 0.054(2) 0.016(2) 0.005(2) 0.002(2)
O1 0.0884(18) 0.162(3) 0.069(2) 0.063(2) -0.0244(18) -0.003(2)
O2 0.093(3) 0.124(3) 0.066(2) 0.061(3) -0.034(2) -0.0054(18)
O3 0.081(3) 0.074(2) 0.056(2) 0.037(2) -0.008(2) -0.0079(18)
O4 0.078(3) 0.075(2) 0.044(2) 0.0216(19) 0.0045(19) -0.0047(18)
O5 0.092(3) 0.073(3) 0.065(2) 0.021(2) 0.019(2) 0.014(2)
O6 0.100(3) 0.068(2) 0.051(2) 0.030(2) 0.016(2) 0.0073(19)
C1 0.086(2) 0.158(3) 0.066(2) 0.065(2) -0.0219(19) -0.006(2)
C2 0.084(2) 0.155(4) 0.064(2) 0.066(2) -0.021(2) -0.007(2)
C3 0.075(5) 0.201(8) 0.097(5) 0.050(5) 0.003(4) -0.027(5)
C4 0.096(6) 0.256(12) 0.121(7) 0.078(7) -0.032(6) -0.055(7)
C5 0.135(9) 0.205(11) 0.155(9) 0.101(8) -0.086(7) -0.069(8)
C6 0.211(10) 0.094(6) 0.134(7) 0.068(6) -0.083(7) -0.003(5)
C7 0.117(6) 0.095(5) 0.100(5) 0.043(4) -0.057(5) -0.030(4)
C8 0.068(4) 0.049(3) 0.042(3) 0.014(3) 0.014(3) 0.003(3)
C9 0.059(3) 0.053(3) 0.047(3) 0.019(3) 0.006(3) -0.002(3)
C10 0.120(5) 0.095(5) 0.063(4) 0.058(4) 0.004(4) -0.005(3)
C11 0.160(8) 0.120(6) 0.075(5) 0.071(6) 0.012(5) -0.024(4)
C12 0.114(7) 0.120(6) 0.147(7) 0.064(5) 0.025(6) -0.030(6)
C13 0.071(5) 0.101(6) 0.166(8) 0.039(4) -0.012(5) -0.033(5)
C14 0.060(4) 0.068(4) 0.096(4) 0.021(3) -0.003(4) -0.016(3)
C15 0.048(3) 0.059(4) 0.055(3) 0.022(3) 0.005(3) 0.011(3)
C16 0.049(3) 0.066(4) 0.045(3) 0.016(3) 0.002(3) 0.009(3)
C17 0.075(4) 0.082(5) 0.065(4) 0.012(3) 0.011(3) 0.013(3)
C18 0.103(5) 0.101(5) 0.074(4) -0.001(4) 0.018(4) 0.028(4)
C19 0.090(5) 0.141(7) 0.055(4) 0.014(5) 0.017(4) 0.018(5)
C20 0.084(5) 0.117(6) 0.060(4) 0.031(4) 0.015(3) 0.002(4)
C21 0.072(4) 0.082(4) 0.054(3) 0.026(3) 0.009(3) 0.006(3)
C22 0.063(4) 0.116(5) 0.078(4) 0.021(4) 0.014(3) 0.026(4)
C23 0.052(4) 0.069(4) 0.069(4) 0.018(3) -0.006(3) 0.025(3)
C24 0.058(4) 0.065(5) 0.110(5) 0.003(3) 0.001(4) 0.034(4)
C25 0.075(5) 0.056(4) 0.114(6) 0.004(4) -0.017(4) 0.008(4)
C26 0.069(4) 0.054(4) 0.079(4) 0.011(3) -0.012(3) -0.004(3)
C27 0.046(3) 0.043(3) 0.051(3) 0.015(3) -0.012(3) 0.002(3)
C28 0.047(3) 0.046(3) 0.051(3) 0.025(3) -0.003(3) 0.000(3)
C29 0.076(4) 0.061(4) 0.060(4) 0.032(3) 0.005(3) -0.008(3)
C30 0.096(5) 0.104(5) 0.055(4) 0.053(4) 0.030(4) 0.016(4)
C31 0.073(4) 0.086(5) 0.074(4) 0.030(4) 0.019(3) 0.017(4)
C32 0.060(4) 0.056(4) 0.064(4) 0.019(3) 0.005(3) 0.009(3)
C33 0.099(5) 0.066(4) 0.099(4) -0.012(3) 0.023(4) 0.005(4)

loop_
_atom_type_symbol
_atom_type_description
_atom_type_scat_dispersion_real
_atom_type_scat_dispersion_imag
_atom_type_scat_source
C C 0.0033 0.0016 'International Tables Vol C Tables 4.2.6.8 and 6.1.1.4'
N N 0.0061 0.0033 'International Tables Vol C Tables 4.2.6.8 and 6.1.1.4'
O O 0.0106 0.0060 'International Tables Vol C Tables 4.2.6.8 and 6.1.1.4'
Zn Zn 0.2839 1.4301 'International Tables Vol C Tables 4.2.6.8 and 6.1.1.4'
H H 0.0000 0.0000 'International Tables Vol C Tables 4.2.6.8 and 6.1.1.4'

loop_
_geom_angle_atom_site_label_1
_geom_angle_atom_site_label_2
_geom_angle_atom_site_label_3
_geom_angle_site_symmetry_1
_geom_angle_site_symmetry_3
_geom_angle
_geom_angle_publ_flag
O3 Zn1 N1 . . 119.74(16) ?
O3 Zn1 N2 . . 124.65(15) ?
N1 Zn1 N2 . . 80.07(17) ?
O3 Zn1 O1 . . 102.78(16) ?
N1 Zn1 O1 . . 132.61(16) ?
N2 Zn1 O1 . . 93.04(16) ?
O3 Zn1 O2 . . 104.33(15) ?
N1 Zn1 O2 . . 91.25(15) ?
N2 Zn1 O2 . . 127.89(14) ?
O1 Zn1 O2 . . 56.64(17) ?
C27 N1 C23 . . 119.8(4) ?
C27 N1 Zn1 . . 113.4(3) ?
C23 N1 Zn1 . . 126.6(4) ?
C28 N2 C32 . . 119.6(4) ?
C28 N2 Zn1 . . 113.8(3) ?
C32 N2 Zn1 . . 126.4(3) ?
C1 O1 Zn1 . . 98.0(4) ?
C1 O2 Zn1 . . 90.6(4) ?
C8 O3 Zn1 . . 117.4(3) ?
C15 O6 H6 . . 109.5 ?
O2 C1 O1 . . 114.7(6) ?
O2 C1 C2 . . 124.5(7) ?
O1 C1 C2 . . 120.8(7) ?
C3 C2 C7 . . 120.0 ?
C3 C2 C1 . . 122.6(5) ?
C7 C2 C1 . . 117.3(5) ?
C4 C3 C2 . . 120.0 ?
C4 C3 H3 . . 120.0 ?
C2 C3 H3 . . 120.0 ?
C3 C4 C5 . . 120.0 ?
C3 C4 H4 . . 120.0 ?
C5 C4 H4 . . 120.0 ?
C4 C5 C6 . . 120.0 ?
C4 C5 H5 . . 120.0 ?
C6 C5 H5 . . 120.0 ?
C7 C6 C5 . . 120.0 ?
C7 C6 H6A . . 120.0 ?
C5 C6 H6A . . 120.0 ?
C6 C7 C2 . . 120.0 ?
C6 C7 H7 . . 120.0 ?
C2 C7 H7 . . 120.0 ?
O4 C8 O3 . . 123.0(5) ?
O4 C8 C9 . . 120.3(5) ?
O3 C8 C9 . . 116.7(4) ?
C14 C9 C10 . . 118.3(5) ?
C14 C9 C8 . . 120.0(5) ?
C10 C9 C8 . . 121.6(5) ?
C9 C10 C11 . . 121.0(6) ?
C9 C10 H10 . . 119.5 ?
C11 C10 H10 . . 119.5 ?
C12 C11 C10 . . 119.1(6) ?
C12 C11 H11 . . 120.5 ?
C10 C11 H11 . . 120.5 ?
C13 C12 C11 . . 120.0(7) ?
C13 C12 H12 . . 120.0 ?
C11 C12 H12 . . 120.0 ?
C12 C13 C14 . . 120.8(7) ?
C12 C13 H13 . . 119.6 ?
C14 C13 H13 . . 119.6 ?
C9 C14 C13 . . 120.8(6) ?
C9 C14 H14 . . 119.6 ?
C13 C14 H14 . . 119.6 ?
O5 C15 O6 . . 122.9(5) ?
O5 C15 C16 . . 123.5(5) ?
O6 C15 C16 . . 113.6(5) ?
C21 C16 C17 . . 119.5(5) ?
C21 C16 C15 . . 119.1(5) ?
C17 C16 C15 . . 121.3(5) ?
C16 C17 C18 . . 119.0(6) ?
C16 C17 H17 . . 120.5 ?
C18 C17 H17 . . 120.5 ?
C19 C18 C17 . . 120.0(6) ?
C19 C18 H18 . . 120.0 ?
C17 C18 H18 . . 120.0 ?
C20 C19 C18 . . 120.4(6) ?
C20 C19 H19 . . 119.8 ?
C18 C19 H19 . . 119.8 ?
C19 C20 C21 . . 119.4(6) ?
C19 C20 H20 . . 120.3 ?
C21 C20 H20 . . 120.3 ?
C20 C21 C16 . . 121.6(6) ?
C20 C21 H21 . . 119.2 ?
C16 C21 H21 . . 119.2 ?
C23 C22 H22A . . 109.5 ?
C23 C22 H22B . . 109.5 ?
H22A C22 H22B . . 109.5 ?
C23 C22 H22C . . 109.5 ?
H22A C22 H22C . . 109.5 ?
H22B C22 H22C . . 109.5 ?
N1 C23 C24 . . 119.8(5) ?
N1 C23 C22 . . 117.9(5) ?
C24 C23 C22 . . 122.2(6) ?
C25 C24 C23 . . 120.2(6) ?
C25 C24 H24 . . 119.9 ?
C23 C24 H24 . . 119.9 ?
C24 C25 C26 . . 120.0(6) ?
C24 C25 H25 . . 120.0 ?
C26 C25 H25 . . 120.0 ?
C25 C26 C27 . . 118.4(6) ?
C25 C26 H26 . . 120.8 ?
C27 C26 H26 . . 120.8 ?
N1 C27 C26 . . 121.7(5) ?
N1 C27 C28 . . 115.9(4) ?
C26 C27 C28 . . 122.4(5) ?
N2 C28 C29 . . 121.7(5) ?
N2 C28 C27 . . 115.4(4) ?
C29 C28 C27 . . 122.9(5) ?
C28 C29 C30 . . 118.8(5) ?
C28 C29 H29 . . 120.6 ?
C30 C29 H29 . . 120.6 ?
C31 C30 C29 . . 119.3(5) ?
C31 C30 H30 . . 120.4 ?
C29 C30 H30 . . 120.4 ?
C30 C31 C32 . . 120.5(6) ?
C30 C31 H31 . . 119.7 ?
C32 C31 H31 . . 119.7 ?
N2 C32 C31 . . 120.0(5) ?
N2 C32 C33 . . 117.5(5) ?
C31 C32 C33 . . 122.5(5) ?
C32 C33 H33A . . 109.5 ?
C32 C33 H33B . . 109.5 ?
H33A C33 H33B . . 109.5 ?
C32 C33 H33C . . 109.5 ?
H33A C33 H33C . . 109.5 ?
H33B C33 H33C . . 109.5 ?

loop_
_geom_bond_atom_site_label_1
_geom_bond_atom_site_label_2
_geom_bond_site_symmetry_2
_geom_bond_distance
_geom_bond_publ_flag
Zn1 O3 . 1.917(3) ?
Zn1 N1 . 2.059(4) ?
Zn1 N2 . 2.062(4) ?
Zn1 O1 . 2.120(4) ?
Zn1 O2 . 2.283(4) ?
N1 C27 . 1.344(6) ?
N1 C23 . 1.350(6) ?
N2 C28 . 1.335(5) ?
N2 C32 . 1.353(6) ?
O1 C1 . 1.252(8) ?
O2 C1 . 1.235(8) ?
O3 C8 . 1.285(5) ?
O4 C8 . 1.233(5) ?
O5 C15 . 1.204(5) ?
O6 C15 . 1.327(5) ?
O6 H6 . 0.8200 ?
C1 C2 . 1.423(7) ?
C2 C3 . 1.3900 ?
C2 C7 . 1.3900 ?
C3 C4 . 1.3900 ?
C3 H3 . 0.9300 ?
C4 C5 . 1.3900 ?
C4 H4 . 0.9300 ?
C5 C6 . 1.3900 ?
C5 H5 . 0.9300 ?
C6 C7 . 1.3900 ?
C6 H6A . 0.9300 ?
C7 H7 . 0.9300 ?
C8 C9 . 1.485(7) ?
C9 C14 . 1.369(6) ?
C9 C10 . 1.377(6) ?
C10 C11 . 1.384(8) ?
C10 H10 . 0.9300 ?
C11 C12 . 1.374(9) ?
C11 H11 . 0.9300 ?
C12 C13 . 1.352(8) ?
C12 H12 . 0.9300 ?
C13 C14 . 1.369(8) ?
C13 H13 . 0.9300 ?
C14 H14 . 0.9300 ?
C15 C16 . 1.484(7) ?
C16 C21 . 1.368(6) ?
C16 C17 . 1.381(7) ?
C17 C18 . 1.402(7) ?
C17 H17 . 0.9300 ?
C18 C19 . 1.375(8) ?
C18 H18 . 0.9300 ?
C19 C20 . 1.365(8) ?
C19 H19 . 0.9300 ?
C20 C21 . 1.369(7) ?
C20 H20 . 0.9300 ?
C21 H21 . 0.9300 ?
C22 C23 . 1.496(7) ?
C22 H22A . 0.9600 ?
C22 H22B . 0.9600 ?
C22 H22C . 0.9600 ?
C23 C24 . 1.384(7) ?
C24 C25 . 1.362(8) ?
C24 H24 . 0.9300 ?
C25 C26 . 1.368(8) ?
C25 H25 . 0.9300 ?
C26 C27 . 1.384(6) ?
C26 H26 . 0.9300 ?
C27 C28 . 1.492(6) ?
C28 C29 . 1.372(6) ?
C29 C30 . 1.382(7) ?
C29 H29 . 0.9300 ?
C30 C31 . 1.349(7) ?
C30 H30 . 0.9300 ?
C31 C32 . 1.379(7) ?
C31 H31 . 0.9300 ?
C32 C33 . 1.488(7) ?
C33 H33A . 0.9600 ?
C33 H33B . 0.9600 ?
C33 H33C . 0.9600 ?

loop_
_geom_hbond_atom_site_label_D
_geom_hbond_atom_site_label_H
_geom_hbond_atom_site_label_A
_geom_hbond_site_symmetry_A
_geom_hbond_distance_DH
_geom_hbond_distance_HA
_geom_hbond_distance_DA
_geom_hbond_angle_DHA
C24 H24 O5 2_556 0.93 2.44 3.340(8) 162.0
C33 H33C O1 . 0.96 2.52 3.199(8) 128.2
C22 H22A O2 . 0.96 2.57 3.289(7) 132.0
O6 H6 O4 1_556 0.82 1.85 2.655(5) 165.9
C31 H31 Cg1 2_665 0.93 2.79 3.708(7) 170.0

loop_
_geom_torsion_atom_site_label_1
_geom_torsion_atom_site_label_2
_geom_torsion_atom_site_label_3
_geom_torsion_atom_site_label_4
_geom_torsion_site_symmetry_1
_geom_torsion_site_symmetry_2
_geom_torsion_site_symmetry_3
_geom_torsion_site_symmetry_4
_geom_torsion
_geom_torsion_publ_flag
O3 Zn1 N1 C27 . . . . 134.4(3) ?
N2 Zn1 N1 C27 . . . . 10.0(3) ?
O1 Zn1 N1 C27 . . . . -74.9(4) ?
O2 Zn1 N1 C27 . . . . -118.3(3) ?
O3 Zn1 N1 C23 . . . . -50.8(4) ?
N2 Zn1 N1 C23 . . . . -175.2(4) ?
O1 Zn1 N1 C23 . . . . 99.9(4) ?
O2 Zn1 N1 C23 . . . . 56.5(4) ?
O3 Zn1 N2 C28 . . . . -130.2(3) ?
N1 Zn1 N2 C28 . . . . -10.8(3) ?
O1 Zn1 N2 C28 . . . . 122.0(3) ?
O2 Zn1 N2 C28 . . . . 73.0(3) ?
O3 Zn1 N2 C32 . . . . 55.2(4) ?
N1 Zn1 N2 C32 . . . . 174.6(4) ?
O1 Zn1 N2 C32 . . . . -52.6(4) ?
O2 Zn1 N2 C32 . . . . -101.6(4) ?
O3 Zn1 O1 C1 . . . . 100.7(4) ?
N1 Zn1 O1 C1 . . . . -53.5(5) ?
N2 Zn1 O1 C1 . . . . -132.8(4) ?
O2 Zn1 O1 C1 . . . . 1.8(4) ?
O3 Zn1 O2 C1 . . . . -97.8(4) ?
N1 Zn1 O2 C1 . . . . 141.0(4) ?
N2 Zn1 O2 C1 . . . . 62.6(4) ?
O1 Zn1 O2 C1 . . . . -1.8(4) ?
N1 Zn1 O3 C8 . . . . -45.9(4) ?
N2 Zn1 O3 C8 . . . . 52.9(4) ?
O1 Zn1 O3 C8 . . . . 155.8(3) ?
O2 Zn1 O3 C8 . . . . -145.8(3) ?
Zn1 O2 C1 O1 . . . . 2.8(6) ?
Zn1 O2 C1 C2 . . . . -174.3(6) ?
Zn1 O1 C1 O2 . . . . -3.0(7) ?
Zn1 O1 C1 C2 . . . . 174.2(5) ?
O2 C1 C2 C3 . . . . 175.0(5) ?
O1 C1 C2 C3 . . . . -1.9(8) ?
O2 C1 C2 C7 . . . . -2.0(8) ?
O1 C1 C2 C7 . . . . -178.9(5) ?
C7 C2 C3 C4 . . . . 0.0 ?
C1 C2 C3 C4 . . . . -176.9(5) ?
C2 C3 C4 C5 . . . . 0.0 ?
C3 C4 C5 C6 . . . . 0.0 ?
C4 C5 C6 C7 . . . . 0.0 ?
C5 C6 C7 C2 . . . . 0.0 ?
C3 C2 C7 C6 . . . . 0.0 ?
C1 C2 C7 C6 . . . . 177.1(4) ?
Zn1 O3 C8 O4 . . . . -5.0(6) ?
Zn1 O3 C8 C9 . . . . 172.6(3) ?
O4 C8 C9 C14 . . . . 4.8(7) ?
O3 C8 C9 C14 . . . . -172.9(5) ?
O4 C8 C9 C10 . . . . -170.8(5) ?
O3 C8 C9 C10 . . . . 11.5(7) ?
C14 C9 C10 C11 . . . . 3.4(9) ?
C8 C9 C10 C11 . . . . 179.1(6) ?
C9 C10 C11 C12 . . . . -0.2(11) ?
C10 C11 C12 C13 . . . . -2.5(13) ?
C11 C12 C13 C14 . . . . 1.9(13) ?
C10 C9 C14 C13 . . . . -4.0(9) ?
C8 C9 C14 C13 . . . . -179.8(6) ?
C12 C13 C14 C9 . . . . 1.4(11) ?
O5 C15 C16 C21 . . . . -18.5(7) ?
O6 C15 C16 C21 . . . . 161.4(4) ?
O5 C15 C16 C17 . . . . 158.1(5) ?
O6 C15 C16 C17 . . . . -22.0(6) ?
C21 C16 C17 C18 . . . . -0.3(8) ?
C15 C16 C17 C18 . . . . -176.9(5) ?
C16 C17 C18 C19 . . . . -0.4(9) ?
C17 C18 C19 C20 . . . . -0.8(10) ?
C18 C19 C20 C21 . . . . 2.6(10) ?
C19 C20 C21 C16 . . . . -3.4(9) ?
C17 C16 C21 C20 . . . . 2.2(8) ?
C15 C16 C21 C20 . . . . 178.9(5) ?
C27 N1 C23 C24 . . . . -0.5(7) ?
Zn1 N1 C23 C24 . . . . -175.0(4) ?
C27 N1 C23 C22 . . . . -178.6(4) ?
Zn1 N1 C23 C22 . . . . 6.9(6) ?
N1 C23 C24 C25 . . . . 2.1(8) ?
C22 C23 C24 C25 . . . . -179.9(5) ?
C23 C24 C25 C26 . . . . -2.7(9) ?
C24 C25 C26 C27 . . . . 1.6(8) ?
C23 N1 C27 C26 . . . . -0.6(6) ?
Zn1 N1 C27 C26 . . . . 174.6(3) ?
C23 N1 C27 C28 . . . . 176.8(4) ?
Zn1 N1 C27 C28 . . . . -7.9(5) ?
C25 C26 C27 N1 . . . . 0.1(7) ?
C25 C26 C27 C28 . . . . -177.2(5) ?
C32 N2 C28 C29 . . . . 3.7(6) ?
Zn1 N2 C28 C29 . . . . -171.4(3) ?
C32 N2 C28 C27 . . . . -175.3(4) ?
Zn1 N2 C28 C27 . . . . 9.7(4) ?
N1 C27 C28 N2 . . . . -1.2(5) ?
C26 C27 C28 N2 . . . . 176.3(4) ?
N1 C27 C28 C29 . . . . 179.9(4) ?
C26 C27 C28 C29 . . . . -2.7(7) ?
N2 C28 C29 C30 . . . . -1.8(7) ?
C27 C28 C29 C30 . . . . 177.1(4) ?
C28 C29 C30 C31 . . . . -0.5(8) ?
C29 C30 C31 C32 . . . . 0.8(8) ?
C28 N2 C32 C31 . . . . -3.3(7) ?
Zn1 N2 C32 C31 . . . . 171.1(3) ?
C28 N2 C32 C33 . . . . 177.4(4) ?
Zn1 N2 C32 C33 . . . . -8.2(6) ?
C30 C31 C32 N2 . . . . 1.0(8) ?
C30 C31 C32 C33 . . . . -179.7(5) ?
